data_4075530
loop_
_publ_author_name
'Bazinet, Patrick'
'Tupper, Karl A.'
'Tilley, T. Don'

_publ_section_title
;
 Octa- and Nonamethylfluorene and an Electron-Rich Permethylfluorenyl
 Ruthenocene Derivative
;
_journal_issue 18
_journal_name_full Organometallics
_journal_page_first 4286
_journal_paper_doi 10.1021/om0603464
_journal_volume 25
_journal_year 2006
_chemical_formula_moiety 'C21 H26'
_chemical_formula_sum 'C21 H26'
_chemical_formula_weight 278.42
_chemical_name_systematic
; 
 ? 
;
_space_group_IT_number 56
_symmetry_cell_setting orthorhombic
_symmetry_space_group_name_Hall '-P 2ab 2ac'
_symmetry_space_group_name_H-M 'P c c n'
_atom_sites_solution_hydrogens geom
_atom_sites_solution_primary direct
_atom_sites_solution_secondary difmap
_audit_creation_method SHELXL-97
_cell_angle_alpha 90.00
_cell_angle_beta 90.00
_cell_angle_gamma 90.00
_cell_formula_units_Z 8
_cell_length_a 17.4698(8)
_cell_length_b 24.6082(11)
_cell_length_c 7.3072(3)
_cell_measurement_reflns_used 16135
_cell_measurement_temperature 136(2)
_cell_measurement_theta_max 24.526
_cell_measurement_theta_min 2.744
_cell_volume 3141.4(2)
_computing_cell_refinement 'Bruker SMART'
_computing_data_collection 'Bruker SMART'
_computing_data_reduction 'Bruker SAINT'
_computing_molecular_graphics 'Bruker SHELXTL'
_computing_publication_material 'Bruker SHELXTL'
_computing_structure_refinement 'SHELXL-97 (Sheldrick, 1997)'
_computing_structure_solution 'SHELXS-97 (Sheldrick, 1990)'
_diffrn_ambient_temperature 136(2)
_diffrn_measured_fraction_theta_full 0.998
_diffrn_measured_fraction_theta_max 0.998
_diffrn_measurement_device_type 'CCD area detector'
_diffrn_measurement_method 'phi and omega scans'
_diffrn_radiation_monochromator graphite
_diffrn_radiation_source 'fine-focus sealed tube'
_diffrn_radiation_type MoK\a
_diffrn_radiation_wavelength 0.71073
_diffrn_reflns_av_R_equivalents 0.0370
_diffrn_reflns_av_sigmaI/netI 0.0321
_diffrn_reflns_limit_h_max 19
_diffrn_reflns_limit_h_min -20
_diffrn_reflns_limit_k_max 28
_diffrn_reflns_limit_k_min -25
_diffrn_reflns_limit_l_max 8
_diffrn_reflns_limit_l_min -8
_diffrn_reflns_number 14869
_diffrn_reflns_theta_full 24.71
_diffrn_reflns_theta_max 24.71
_diffrn_reflns_theta_min 2.74
_diffrn_standards_decay_% 0
_diffrn_standards_interval_count 0
_diffrn_standards_interval_time 0
_diffrn_standards_number 0
_exptl_absorpt_coefficient_mu 0.066
_exptl_absorpt_correction_T_max 0.996
_exptl_absorpt_correction_T_min 0.915
_exptl_absorpt_correction_type empirical
_exptl_absorpt_process_details 'XPREP 2004'
_exptl_crystal_colour white
_exptl_crystal_density_diffrn 1.177
_exptl_crystal_density_method 'not measured'
_exptl_crystal_description blades
_exptl_crystal_F_000 1216
_exptl_crystal_size_max 0.37
_exptl_crystal_size_mid 0.22
_exptl_crystal_size_min 0.06
_refine_diff_density_max 0.208
_refine_diff_density_min -0.153
_refine_diff_density_rms 0.038
_refine_ls_extinction_method none
_refine_ls_goodness_of_fit_ref 1.014
_refine_ls_hydrogen_treatment mixed
_refine_ls_matrix_type full
_refine_ls_number_parameters 294
_refine_ls_number_reflns 2679
_refine_ls_number_restraints 0
_refine_ls_restrained_S_all 1.014
_refine_ls_R_factor_all 0.0524
_refine_ls_R_factor_gt 0.0387
_refine_ls_shift/su_max 0.000
_refine_ls_shift/su_mean 0.000
_refine_ls_structure_factor_coef Fsqd
_refine_ls_weighting_details 'calc w=1/[\s^2^(Fo^2^)+(0.0600P)^2^+0.0000P] where P=(Fo^2^+2Fc^2^)/3'
_refine_ls_weighting_scheme calc
_refine_ls_wR_factor_gt 0.0955
_refine_ls_wR_factor_ref 0.0988
_reflns_number_gt 1926
_reflns_number_total 2679
_reflns_threshold_expression >2sigma(I)
_cod_data_source_file om0603464si20060418_014616.cif
_cod_data_source_block kat50t
_cod_original_sg_symbol_H-M Pccn
_cod_database_code 4075530

loop_
_symmetry_equiv_pos_as_xyz
'x, y, z'
'-x+1/2, -y+1/2, z'
'-x, y+1/2, -z+1/2'
'x+1/2, -y, -z+1/2'
'-x, -y, -z'
'x-1/2, y-1/2, -z'
'x, -y-1/2, z-1/2'
'-x-1/2, y, z-1/2'

loop_
_atom_site_label
_atom_site_type_symbol
_atom_site_fract_x
_atom_site_fract_y
_atom_site_fract_z
_atom_site_U_iso_or_equiv
_atom_site_adp_type
_atom_site_occupancy
_atom_site_symmetry_multiplicity
_atom_site_calc_flag
C1 C -0.04893(8) 0.42677(6) 0.2250(2) 0.0264(4) Uani 1 1 d
H1B H -0.0758(8) 0.4421(6) 0.119(2) 0.036(4) Uiso 1 1 d
H1A H -0.0784(8) 0.4354(6) 0.332(2) 0.030(4) Uiso 1 1 d
C2 C -0.03480(8) 0.36658(6) 0.21016(17) 0.0249(3) Uani 1 1 d
C3 C -0.08960(8) 0.32582(6) 0.19782(19) 0.0279(4) Uani 1 1 d
C4 C -0.06450(9) 0.27159(6) 0.19851(19) 0.0288(4) Uani 1 1 d
C5 C 0.01312(9) 0.25943(6) 0.22686(18) 0.0278(4) Uani 1 1 d
C6 C 0.06780(8) 0.30121(6) 0.24885(18) 0.0253(3) Uani 1 1 d
C7 C 0.04401(8) 0.35523(6) 0.22355(17) 0.0238(3) Uani 1 1 d
C8 C 0.08540(8) 0.40835(6) 0.22313(17) 0.0239(3) Uani 1 1 d
C9 C 0.16236(8) 0.42233(6) 0.19682(17) 0.0259(4) Uani 1 1 d
C10 C 0.18359(8) 0.47738(6) 0.22022(18) 0.0280(4) Uani 1 1 d
C11 C 0.12824(9) 0.51801(6) 0.24971(18) 0.0280(3) Uani 1 1 d
C12 C 0.04968(8) 0.50451(6) 0.24988(18) 0.0269(4) Uani 1 1 d
C13 C 0.03047(8) 0.45000(6) 0.23787(17) 0.0247(3) Uani 1 1 d
C14 C -0.17329(9) 0.34043(8) 0.1901(3) 0.0362(4) Uani 1 1 d
H14B H -0.2013(11) 0.3258(9) 0.298(3) 0.066(6) Uiso 1 1 d
H14C H -0.1807(12) 0.3801(10) 0.193(3) 0.081(7) Uiso 1 1 d
H14A H -0.1983(10) 0.3257(7) 0.080(2) 0.057(5) Uiso 1 1 d
C15 C -0.12180(11) 0.22579(7) 0.1804(3) 0.0386(4) Uani 1 1 d
H15C H -0.1715(14) 0.2406(10) 0.158(3) 0.097(8) Uiso 1 1 d
H15B H -0.1226(11) 0.2042(8) 0.289(3) 0.061(6) Uiso 1 1 d
H15A H -0.1078(11) 0.1990(8) 0.079(3) 0.073(6) Uiso 1 1 d
C16 C 0.03679(11) 0.20063(7) 0.2391(2) 0.0350(4) Uani 1 1 d
H16C H 0.0944(12) 0.1960(8) 0.241(2) 0.062(6) Uiso 1 1 d
H16B H 0.0181(9) 0.1800(7) 0.132(2) 0.053(5) Uiso 1 1 d
H16A H 0.0169(9) 0.1841(6) 0.348(2) 0.045(5) Uiso 1 1 d
C17 C 0.14621(9) 0.28708(7) 0.3235(2) 0.0324(4) Uani 1 1 d
H17C H 0.1402(8) 0.2578(6) 0.425(2) 0.042(4) Uiso 1 1 d
H17B H 0.1817(9) 0.2725(6) 0.229(2) 0.037(4) Uiso 1 1 d
H17A H 0.1708(8) 0.3205(6) 0.3821(19) 0.032(4) Uiso 1 1 d
C18 C 0.22065(9) 0.38278(7) 0.1208(2) 0.0326(4) Uani 1 1 d
H18C H 0.2521(8) 0.4007(6) 0.024(2) 0.042(4) Uiso 1 1 d
H18B H 0.2589(10) 0.3671(7) 0.213(2) 0.038(4) Uiso 1 1 d
H18A H 0.1940(8) 0.3497(6) 0.0615(19) 0.038(4) Uiso 1 1 d
C19 C 0.26714(10) 0.49232(8) 0.2142(3) 0.0382(4) Uani 1 1 d
H19C H 0.3000(16) 0.4637(12) 0.249(3) 0.110(9) Uiso 1 1 d
H19B H 0.2814(12) 0.5183(9) 0.296(3) 0.078(7) Uiso 1 1 d
H19A H 0.2845(12) 0.5034(9) 0.100(3) 0.095(8) Uiso 1 1 d
C20 C 0.15205(11) 0.57663(7) 0.2710(3) 0.0404(4) Uani 1 1 d
H20C H 0.1862(13) 0.5895(10) 0.169(3) 0.093(7) Uiso 1 1 d
H20B H 0.1839(10) 0.5818(7) 0.378(3) 0.063(6) Uiso 1 1 d
H20A H 0.1099(16) 0.6004(12) 0.278(3) 0.111(10) Uiso 1 1 d
C21 C -0.01251(11) 0.54704(7) 0.2621(3) 0.0354(4) Uani 1 1 d
H21C H -0.0621(15) 0.5336(10) 0.255(3) 0.090(8) Uiso 1 1 d
H21B H -0.0083(12) 0.5736(9) 0.163(3) 0.083(7) Uiso 1 1 d
H21A H -0.0080(12) 0.5674(9) 0.373(3) 0.088(7) Uiso 1 1 d

loop_
_atom_site_aniso_label
_atom_site_aniso_U_11
_atom_site_aniso_U_22
_atom_site_aniso_U_33
_atom_site_aniso_U_23
_atom_site_aniso_U_13
_atom_site_aniso_U_12
C1 0.0226(8) 0.0287(9) 0.0278(8) 0.0014(6) 0.0008(6) 0.0001(6)
C2 0.0254(8) 0.0262(8) 0.0231(7) 0.0014(6) 0.0005(6) -0.0008(6)
C3 0.0263(8) 0.0307(9) 0.0269(8) 0.0019(6) 0.0011(6) -0.0040(7)
C4 0.0328(9) 0.0279(9) 0.0258(7) 0.0010(6) 0.0020(6) -0.0055(7)
C5 0.0357(9) 0.0248(9) 0.0230(7) 0.0010(6) 0.0034(6) -0.0012(7)
C6 0.0278(8) 0.0242(9) 0.0238(7) 0.0002(6) 0.0018(6) 0.0010(6)
C7 0.0248(8) 0.0257(8) 0.0208(7) -0.0007(6) 0.0019(6) -0.0020(6)
C8 0.0267(8) 0.0250(8) 0.0199(7) 0.0007(6) -0.0014(5) -0.0004(6)
C9 0.0240(8) 0.0311(9) 0.0227(7) 0.0008(6) -0.0010(6) -0.0017(6)
C10 0.0267(8) 0.0331(9) 0.0241(8) 0.0030(6) 0.0001(6) -0.0055(7)
C11 0.0320(8) 0.0269(8) 0.0251(7) 0.0024(6) -0.0022(6) -0.0063(7)
C12 0.0312(9) 0.0255(9) 0.0239(7) 0.0023(6) 0.0001(6) -0.0003(6)
C13 0.0257(8) 0.0259(9) 0.0224(7) 0.0012(6) -0.0006(6) -0.0006(6)
C14 0.0268(9) 0.0367(11) 0.0452(10) 0.0006(8) -0.0003(7) -0.0059(8)
C15 0.0411(11) 0.0294(10) 0.0454(10) 0.0007(8) 0.0007(8) -0.0090(8)
C16 0.0442(11) 0.0272(9) 0.0336(9) 0.0014(7) 0.0028(8) -0.0007(7)
C17 0.0323(9) 0.0299(9) 0.0350(9) 0.0016(7) -0.0017(7) 0.0048(8)
C18 0.0273(8) 0.0370(10) 0.0335(9) -0.0009(7) 0.0048(7) 0.0000(7)
C19 0.0290(9) 0.0444(11) 0.0411(10) -0.0014(9) 0.0015(8) -0.0109(8)
C20 0.0409(11) 0.0299(10) 0.0504(11) 0.0009(8) -0.0042(9) -0.0095(8)
C21 0.0368(10) 0.0256(9) 0.0436(10) -0.0004(8) 0.0001(8) 0.0028(8)

loop_
_atom_type_symbol
_atom_type_description
_atom_type_scat_dispersion_real
_atom_type_scat_dispersion_imag
_atom_type_scat_source
C C 0.0033 0.0016 'International Tables Vol C Tables 4.2.6.8 and 6.1.1.4'
H H 0.0000 0.0000 'International Tables Vol C Tables 4.2.6.8 and 6.1.1.4'

loop_
_geom_angle_atom_site_label_1
_geom_angle_atom_site_label_2
_geom_angle_atom_site_label_3
_geom_angle
C13 C1 C2 103.15(12)
C13 C1 H1B 110.2(8)
C2 C1 H1B 113.5(8)
C13 C1 H1A 111.2(9)
C2 C1 H1A 111.3(9)
H1B C1 H1A 107.5(13)
C3 C2 C7 122.33(13)
C3 C2 C1 127.01(14)
C7 C2 C1 110.52(12)
C2 C3 C4 118.07(13)
C2 C3 C14 119.91(14)
C4 C3 C14 121.99(14)
C5 C4 C3 120.30(13)
C5 C4 C15 119.54(14)
C3 C4 C15 120.05(14)
C4 C5 C6 120.99(13)
C4 C5 C16 118.58(14)
C6 C5 C16 120.41(14)
C7 C6 C5 118.26(13)
C7 C6 C17 122.15(13)
C5 C6 C17 119.05(13)
C6 C7 C2 119.09(13)
C6 C7 C8 133.23(13)
C2 C7 C8 107.43(12)
C9 C8 C13 119.06(13)
C9 C8 C7 132.82(13)
C13 C8 C7 107.87(12)
C8 C9 C10 118.04(13)
C8 C9 C18 122.54(14)
C10 C9 C18 118.91(13)
C11 C10 C9 121.24(13)
C11 C10 C19 119.79(14)
C9 C10 C19 118.97(14)
C10 C11 C12 120.04(13)
C10 C11 C20 120.36(14)
C12 C11 C20 119.52(14)
C13 C12 C11 117.59(13)
C13 C12 C21 120.01(14)
C11 C12 C21 122.40(14)
C12 C13 C8 122.99(13)
C12 C13 C1 126.57(13)
C8 C13 C1 110.31(12)
C3 C14 H14B 111.1(11)
C3 C14 H14C 111.3(12)
H14B C14 H14C 106.1(17)
C3 C14 H14A 111.9(10)
H14B C14 H14A 107.3(15)
H14C C14 H14A 108.8(15)
C4 C15 H15C 109.3(15)
C4 C15 H15B 110.6(12)
H15C C15 H15B 109.9(19)
C4 C15 H15A 112.7(11)
H15C C15 H15A 110.0(18)
H15B C15 H15A 104.2(15)
C5 C16 H16C 112.5(11)
C5 C16 H16B 110.8(10)
H16C C16 H16B 106.4(14)
C5 C16 H16A 110.8(10)
H16C C16 H16A 107.3(14)
H16B C16 H16A 108.8(14)
C6 C17 H17C 108.9(8)
C6 C17 H17B 113.3(8)
H17C C17 H17B 108.0(12)
C6 C17 H17A 110.2(8)
H17C C17 H17A 107.6(12)
H17B C17 H17A 108.7(12)
C9 C18 H18C 110.2(9)
C9 C18 H18B 116.0(8)
H18C C18 H18B 106.0(12)
C9 C18 H18A 110.9(8)
H18C C18 H18A 107.5(11)
H18B C18 H18A 105.8(12)
C10 C19 H19C 113.6(17)
C10 C19 H19B 114.6(13)
H19C C19 H19B 100(2)
C10 C19 H19A 114.5(14)
H19C C19 H19A 105.3(18)
H19B C19 H19A 107.2(19)
C11 C20 H20C 112.9(13)
C11 C20 H20B 111.5(11)
H20C C20 H20B 102.5(16)
C11 C20 H20A 112.6(17)
H20C C20 H20A 108(2)
H20B C20 H20A 108.9(18)
C12 C21 H21C 114.8(15)
C12 C21 H21B 111.5(13)
H21C C21 H21B 105.5(19)
C12 C21 H21A 110.8(13)
H21C C21 H21A 108.3(18)
H21B C21 H21A 105.5(18)

loop_
_geom_bond_atom_site_label_1
_geom_bond_atom_site_label_2
_geom_bond_distance
C1 C13 1.503(2)
C1 C2 1.505(2)
C1 H1B 0.983(16)
C1 H1A 0.959(15)
C2 C3 1.390(2)
C2 C7 1.408(2)
C3 C4 1.405(2)
C3 C14 1.507(2)
C4 C5 1.404(2)
C4 C15 1.513(2)
C5 C6 1.413(2)
C5 C16 1.508(2)
C6 C7 1.405(2)
C6 C17 1.515(2)
C7 C8 1.4939(19)
C8 C9 1.4011(19)
C8 C13 1.408(2)
C9 C10 1.415(2)
C9 C18 1.514(2)
C10 C11 1.408(2)
C10 C19 1.506(2)
C11 C12 1.412(2)
C11 C20 1.509(2)
C12 C13 1.3856(19)
C12 C21 1.511(2)
C14 H14B 1.00(2)
C14 H14C 0.99(2)
C14 H14A 0.986(18)
C15 H15C 0.96(2)
C15 H15B 0.952(19)
C15 H15A 1.02(2)
C16 H16C 1.01(2)
C16 H16B 0.989(18)
C16 H16A 0.961(17)
C17 H17C 1.038(16)
C17 H17B 0.998(16)
C17 H17A 1.022(15)
C18 H18C 0.999(15)
C18 H18B 1.026(17)
C18 H18A 1.034(15)
C19 H19C 0.94(3)
C19 H19B 0.91(2)
C19 H19A 0.93(2)
C20 H20C 1.01(2)
C20 H20B 0.970(19)
C20 H20A 0.94(3)
C21 H21C 0.93(3)
C21 H21B 0.98(2)
C21 H21A 0.95(2)

loop_
_geom_torsion_atom_site_label_1
_geom_torsion_atom_site_label_2
_geom_torsion_atom_site_label_3
_geom_torsion_atom_site_label_4
_geom_torsion
C13 C1 C2 C3 178.82(12)
C13 C1 C2 C7 3.11(15)
C7 C2 C3 C4 -0.15(19)
C1 C2 C3 C4 -175.40(13)
C7 C2 C3 C14 177.97(13)
C1 C2 C3 C14 2.7(2)
C2 C3 C4 C5 5.39(19)
C14 C3 C4 C5 -172.68(14)
C2 C3 C4 C15 -178.41(13)
C14 C3 C4 C15 3.5(2)
C3 C4 C5 C6 -2.20(19)
C15 C4 C5 C6 -178.42(13)
C3 C4 C5 C16 175.98(12)
C15 C4 C5 C16 -0.2(2)
C4 C5 C6 C7 -6.24(19)
C16 C5 C6 C7 175.61(12)
C4 C5 C6 C17 165.45(13)
C16 C5 C6 C17 -12.70(19)
C5 C6 C7 C2 11.26(18)
C17 C6 C7 C2 -160.15(13)
C5 C6 C7 C8 -175.37(13)
C17 C6 C7 C8 13.2(2)
C3 C2 C7 C6 -8.32(19)
C1 C2 C7 C6 167.63(12)
C3 C2 C7 C8 176.74(12)
C1 C2 C7 C8 -7.31(14)
C6 C7 C8 C9 21.0(2)
C2 C7 C8 C9 -165.12(14)
C6 C7 C8 C13 -165.06(14)
C2 C7 C8 C13 8.86(14)
C13 C8 C9 C10 11.59(18)
C7 C8 C9 C10 -174.97(13)
C13 C8 C9 C18 -160.12(13)
C7 C8 C9 C18 13.3(2)
C8 C9 C10 C11 -6.68(19)
C18 C9 C10 C11 165.34(13)
C8 C9 C10 C19 173.00(13)
C18 C9 C10 C19 -14.99(19)
C9 C10 C11 C12 -2.3(2)
C19 C10 C11 C12 178.05(13)
C9 C10 C11 C20 -178.92(13)
C19 C10 C11 C20 1.4(2)
C10 C11 C12 C13 6.03(19)
C20 C11 C12 C13 -177.30(13)
C10 C11 C12 C21 -173.83(13)
C20 C11 C12 C21 2.8(2)
C11 C12 C13 C8 -0.92(19)
C21 C12 C13 C8 178.95(13)
C11 C12 C13 C1 -176.27(13)
C21 C12 C13 C1 3.6(2)
C9 C8 C13 C12 -8.08(19)
C7 C8 C13 C12 176.97(12)
C9 C8 C13 C1 167.95(12)
C7 C8 C13 C1 -7.01(14)
C2 C1 C13 C12 178.45(12)
C2 C1 C13 C8 2.60(14)

loop_
_cod_related_entry_id
_cod_related_entry_database
_cod_related_entry_code
1 ChemSpider 18941571
